data_7019252
loop_
_publ_author_name
'Scepaniak, Jeremiah J.'
'Wu, Guang'
'Hayton, Trevor W.'

_publ_section_title
;
 Complexes of Cu(i) supported by a tris(ketimine) tripod.
;
_journal_issue 26
_journal_name_full 'Dalton transactions (Cambridge, England : 2003)'
_journal_page_first 7859
_journal_page_last 7861
_journal_paper_doi 10.1039/c2dt30101f
_journal_volume 41
_journal_year 2012
_chemical_formula_sum 'C39 H30 N4'
_chemical_formula_weight 554.67
_chemical_name_systematic
;
?
;
_space_group_IT_number 15
_symmetry_cell_setting monoclinic
_symmetry_space_group_name_Hall '-C 2yc'
_symmetry_space_group_name_H-M 'C 1 2/c 1'
_atom_sites_solution_hydrogens geom
_atom_sites_solution_primary direct
_atom_sites_solution_secondary difmap
_audit_creation_method SHELXL-97
_cell_angle_alpha 90.00
_cell_angle_beta 91.959(3)
_cell_angle_gamma 90.00
_cell_formula_units_Z 8
_cell_length_a 14.0041(7)
_cell_length_b 11.7778(6)
_cell_length_c 34.9240(18)
_cell_measurement_temperature 100(2)
_cell_volume 5756.9(5)
_computing_structure_refinement 'SHELXL-97 (Sheldrick, 2008)'
_computing_structure_solution 'SHELXS-97 (Sheldrick, 2008)'
_diffrn_ambient_temperature 100(2)
_diffrn_measured_fraction_theta_full 0.970
_diffrn_measured_fraction_theta_max 0.970
_diffrn_radiation_monochromator graphite
_diffrn_radiation_source 'fine-focus sealed tube'
_diffrn_radiation_type MoK\a
_diffrn_radiation_wavelength 0.71073
_diffrn_reflns_av_R_equivalents 0.0218
_diffrn_reflns_av_sigmaI/netI 0.0312
_diffrn_reflns_limit_h_max 17
_diffrn_reflns_limit_h_min -17
_diffrn_reflns_limit_k_max 13
_diffrn_reflns_limit_k_min -14
_diffrn_reflns_limit_l_max 44
_diffrn_reflns_limit_l_min -27
_diffrn_reflns_number 13170
_diffrn_reflns_theta_full 26.73
_diffrn_reflns_theta_max 26.73
_diffrn_reflns_theta_min 2.26
_exptl_absorpt_coefficient_mu 0.076
_exptl_absorpt_correction_T_max 0.9887
_exptl_absorpt_correction_T_min 0.9776
_exptl_absorpt_correction_type empirical
_exptl_absorpt_process_details multi-scan
_exptl_crystal_density_diffrn 1.280
_exptl_crystal_density_method 'not measured'
_exptl_crystal_F_000 2336
_exptl_crystal_size_max 0.30
_exptl_crystal_size_mid 0.30
_exptl_crystal_size_min 0.15
_refine_diff_density_max 0.186
_refine_diff_density_min -0.159
_refine_diff_density_rms 0.032
_refine_ls_extinction_method none
_refine_ls_goodness_of_fit_ref 1.099
_refine_ls_hydrogen_treatment mixed
_refine_ls_matrix_type full
_refine_ls_number_parameters 400
_refine_ls_number_reflns 5951
_refine_ls_number_restraints 0
_refine_ls_restrained_S_all 1.099
_refine_ls_R_factor_all 0.0568
_refine_ls_R_factor_gt 0.0403
_refine_ls_shift/su_max 0.000
_refine_ls_shift/su_mean 0.000
_refine_ls_structure_factor_coef Fsqd
_refine_ls_weighting_details 'calc w=1/[\s^2^(Fo^2^)+(0.0000P)^2^+4.0000P] where P=(Fo^2^+2Fc^2^)/3'
_refine_ls_weighting_scheme calc
_refine_ls_wR_factor_gt 0.0702
_refine_ls_wR_factor_ref 0.0747
_reflns_number_gt 4638
_reflns_number_total 5951
_reflns_threshold_expression >2sigma(I)
_cod_data_source_file c2dt30101f.txt
_cod_data_source_block compound_1
_cod_depositor_comments
;
The following automatic conversions were performed:

'_symmetry_cell_setting' value 'Monoclinic' changed to 'monoclinic'
according to /home/saulius/struct/CIF-dictionaries/cif_core.dic
dictionary named 'cif_core.dic' version 2.4.1 from
2010-06-29.

'_exptl_absorpt_correction_type' value 'Empirical'
changed to 'empirical' according to
/home/saulius/struct/CIF-dictionaries/cif_core.dic dictionary named
'cif_core.dic' version 2.4.1 from 2010-06-29.

Automatic conversion script
Id: cif_fix_values 1891 2012-01-12 08:04:46Z andrius 
;
_cod_original_sg_symbol_H-M C2/c
_cod_database_code 7019252

loop_
_symmetry_equiv_pos_as_xyz
'x, y, z'
'-x, y, -z+1/2'
'x+1/2, y+1/2, z'
'-x+1/2, y+1/2, -z+1/2'
'-x, -y, -z'
'x, -y, z-1/2'
'-x+1/2, -y+1/2, -z'
'x+1/2, -y+1/2, z-1/2'

loop_
_atom_site_label
_atom_site_type_symbol
_atom_site_fract_x
_atom_site_fract_y
_atom_site_fract_z
_atom_site_U_iso_or_equiv
_atom_site_adp_type
_atom_site_occupancy
_atom_site_symmetry_multiplicity
_atom_site_calc_flag
_atom_site_refinement_flags
C21 C 0.13124(9) 0.83849(11) 0.14909(4) 0.0270(3) Uani 1 1 d .
C22 C 0.06286(10) 0.92238(12) 0.14186(4) 0.0306(3) Uani 1 1 d .
H22 H 0.0735 0.9778 0.1227 0.037 Uiso 1 1 calc R
C23 C -0.02008(10) 0.92626(13) 0.16207(4) 0.0329(3) Uani 1 1 d .
H23 H -0.0666 0.9832 0.1565 0.040 Uiso 1 1 calc R
C24 C -0.03521(10) 0.84692(13) 0.19039(4) 0.0348(3) Uani 1 1 d .
H24 H -0.0924 0.8486 0.2042 0.042 Uiso 1 1 calc R
C25 C 0.03358(10) 0.76497(12) 0.19843(4) 0.0332(3) Uani 1 1 d .
H25 H 0.0233 0.7117 0.2183 0.040 Uiso 1 1 calc R
C26 C 0.11701(10) 0.75875(12) 0.17822(4) 0.0278(3) Uani 1 1 d .
C27 C 0.18491(10) 0.66242(12) 0.18732(4) 0.0299(3) Uani 1 1 d .
C28 C 0.24923(9) 0.67011(12) 0.22225(4) 0.0277(3) Uani 1 1 d .
C33 C 0.31297(10) 0.58172(13) 0.23009(4) 0.0356(3) Uani 1 1 d .
H33 H 0.3159 0.5191 0.2130 0.043 Uiso 1 1 calc R
C32 C 0.37200(11) 0.58451(14) 0.26257(5) 0.0457(4) Uani 1 1 d .
H32 H 0.4155 0.5240 0.2677 0.055 Uiso 1 1 calc R
C31 C 0.36805(12) 0.67478(14) 0.28763(5) 0.0458(4) Uani 1 1 d .
H31 H 0.4085 0.6760 0.3100 0.055 Uiso 1 1 calc R
C30 C 0.30565(11) 0.76326(13) 0.28030(4) 0.0379(4) Uani 1 1 d .
H30 H 0.3030 0.8254 0.2976 0.045 Uiso 1 1 calc R
C29 C 0.24668(10) 0.76102(12) 0.24750(4) 0.0308(3) Uani 1 1 d .
H29 H 0.2041 0.8224 0.2423 0.037 Uiso 1 1 calc R
C41 C 0.30325(10) 0.86458(11) 0.14674(4) 0.0276(3) Uani 1 1 d .
C42 C 0.30143(10) 0.94031(12) 0.17727(4) 0.0302(3) Uani 1 1 d .
H42 H 0.2422 0.9721 0.1843 0.036 Uiso 1 1 calc R
C43 C 0.38449(10) 0.97030(13) 0.19761(4) 0.0351(3) Uani 1 1 d .
H43 H 0.3816 1.0201 0.2190 0.042 Uiso 1 1 calc R
C44 C 0.47107(11) 0.92788(13) 0.18683(4) 0.0373(4) Uani 1 1 d .
H44 H 0.5282 0.9482 0.2006 0.045 Uiso 1 1 calc R
C45 C 0.47415(10) 0.85526(12) 0.15571(4) 0.0338(3) Uani 1 1 d .
H45 H 0.5344 0.8288 0.1477 0.041 Uiso 1 1 calc R
C46 C 0.39118(10) 0.81982(12) 0.13572(4) 0.0291(3) Uani 1 1 d .
C47 C 0.39978(10) 0.73166(12) 0.10498(4) 0.0330(3) Uani 1 1 d .
C48 C 0.47485(10) 0.74767(13) 0.07632(4) 0.0333(3) Uani 1 1 d .
C53 C 0.50521(10) 0.85513(13) 0.06543(4) 0.0355(3) Uani 1 1 d .
H53 H 0.4797 0.9206 0.0773 0.043 Uiso 1 1 calc R
C52 C 0.57251(11) 0.86752(15) 0.03743(5) 0.0444(4) Uani 1 1 d .
H52 H 0.5915 0.9413 0.0298 0.053 Uiso 1 1 calc R
C51 C 0.61188(11) 0.77346(17) 0.02075(5) 0.0497(5) Uani 1 1 d .
H51 H 0.6580 0.7822 0.0017 0.060 Uiso 1 1 calc R
C50 C 0.58408(12) 0.66641(16) 0.03183(5) 0.0496(5) Uani 1 1 d .
H50 H 0.6122 0.6015 0.0207 0.060 Uiso 1 1 calc R
C49 C 0.51541(11) 0.65287(14) 0.05916(4) 0.0428(4) Uani 1 1 d .
H49 H 0.4958 0.5788 0.0662 0.051 Uiso 1 1 calc R
C1 C 0.20579(9) 0.85371(11) 0.08652(4) 0.0268(3) Uani 1 1 d .
C2 C 0.26477(10) 0.93073(12) 0.06871(4) 0.0297(3) Uani 1 1 d .
H2 H 0.3088 0.9746 0.0838 0.036 Uiso 1 1 calc R
C3 C 0.26058(10) 0.94483(12) 0.02923(4) 0.0330(3) Uani 1 1 d .
H3 H 0.3027 0.9967 0.0176 0.040 Uiso 1 1 calc R
C4 C 0.19543(10) 0.88384(13) 0.00670(4) 0.0346(3) Uani 1 1 d .
H4 H 0.1928 0.8929 -0.0203 0.041 Uiso 1 1 calc R
C5 C 0.13438(10) 0.80955(12) 0.02430(4) 0.0326(3) Uani 1 1 d .
H5 H 0.0886 0.7688 0.0090 0.039 Uiso 1 1 calc R
C6 C 0.13803(10) 0.79262(12) 0.06384(4) 0.0288(3) Uani 1 1 d .
C7 C 0.07387(10) 0.70448(12) 0.08024(4) 0.0307(3) Uani 1 1 d .
C8 C -0.02785(10) 0.73314(12) 0.08669(4) 0.0299(3) Uani 1 1 d .
C13 C -0.08190(11) 0.66733(12) 0.11114(4) 0.0359(3) Uani 1 1 d .
H13 H -0.0542 0.6020 0.1230 0.043 Uiso 1 1 calc R
C12 C -0.17527(12) 0.69604(13) 0.11829(4) 0.0404(4) Uani 1 1 d .
H12 H -0.2109 0.6510 0.1353 0.048 Uiso 1 1 calc R
C11 C -0.21717(11) 0.79006(13) 0.10086(4) 0.0395(4) Uani 1 1 d .
H11 H -0.2815 0.8093 0.1057 0.047 Uiso 1 1 calc R
C10 C -0.16481(11) 0.85579(13) 0.07642(4) 0.0366(3) Uani 1 1 d .
H10 H -0.1934 0.9200 0.0642 0.044 Uiso 1 1 calc R
C9 C -0.07070(10) 0.82826(12) 0.06965(4) 0.0336(3) Uani 1 1 d .
H9 H -0.0349 0.8748 0.0532 0.040 Uiso 1 1 calc R
N1 N 0.21547(8) 0.83400(9) 0.12701(3) 0.0270(3) Uani 1 1 d .
N47 N 0.34875(10) 0.64170(11) 0.10318(4) 0.0406(3) Uani 1 1 d .
N7 N 0.10472(10) 0.60487(11) 0.08839(3) 0.0358(3) Uani 1 1 d .
N27 N 0.18586(11) 0.57107(11) 0.16776(4) 0.0443(3) Uani 1 1 d .
H27 H 0.1423(13) 0.5742(15) 0.1475(6) 0.063(6) Uiso 1 1 d .
H7 H 0.1679(11) 0.5989(13) 0.0817(4) 0.040(5) Uiso 1 1 d .
H47 H 0.3082(12) 0.6379(14) 0.1229(5) 0.050(5) Uiso 1 1 d .

loop_
_atom_site_aniso_label
_atom_site_aniso_U_11
_atom_site_aniso_U_22
_atom_site_aniso_U_33
_atom_site_aniso_U_23
_atom_site_aniso_U_13
_atom_site_aniso_U_12
C21 0.0328(7) 0.0255(8) 0.0221(6) -0.0013(5) -0.0075(5) -0.0055(6)
C22 0.0397(8) 0.0261(8) 0.0251(7) 0.0012(6) -0.0102(6) -0.0036(6)
C23 0.0357(8) 0.0320(8) 0.0303(7) -0.0035(6) -0.0102(6) 0.0026(6)
C24 0.0368(8) 0.0375(9) 0.0300(7) -0.0048(6) -0.0014(6) -0.0023(7)
C25 0.0449(9) 0.0296(8) 0.0248(7) 0.0017(6) -0.0006(6) -0.0025(7)
C26 0.0359(8) 0.0256(8) 0.0215(6) -0.0009(5) -0.0070(5) -0.0031(6)
C27 0.0410(8) 0.0259(8) 0.0228(6) 0.0047(6) 0.0018(6) -0.0008(6)
C28 0.0306(7) 0.0271(8) 0.0255(6) 0.0065(6) 0.0020(5) -0.0028(6)
C33 0.0382(8) 0.0291(8) 0.0392(8) 0.0009(6) -0.0029(7) 0.0015(7)
C32 0.0426(9) 0.0354(9) 0.0578(10) 0.0033(8) -0.0171(8) 0.0062(7)
C31 0.0478(10) 0.0388(10) 0.0491(9) 0.0027(8) -0.0235(8) -0.0034(8)
C30 0.0450(9) 0.0331(9) 0.0348(8) -0.0010(7) -0.0089(7) -0.0033(7)
C29 0.0339(7) 0.0296(8) 0.0288(7) 0.0040(6) -0.0012(6) 0.0015(6)
C41 0.0345(7) 0.0234(7) 0.0244(6) 0.0061(5) -0.0081(6) -0.0057(6)
C42 0.0352(8) 0.0273(8) 0.0278(7) 0.0032(6) -0.0029(6) -0.0050(6)
C43 0.0444(9) 0.0343(9) 0.0260(7) -0.0023(6) -0.0060(6) -0.0090(7)
C44 0.0383(8) 0.0408(9) 0.0319(8) 0.0022(7) -0.0127(6) -0.0072(7)
C45 0.0335(8) 0.0338(8) 0.0335(7) 0.0030(6) -0.0083(6) 0.0014(6)
C46 0.0366(8) 0.0237(8) 0.0264(7) 0.0049(6) -0.0084(6) -0.0023(6)
C47 0.0390(8) 0.0257(8) 0.0332(7) 0.0021(6) -0.0135(6) 0.0039(6)
C48 0.0325(8) 0.0344(9) 0.0319(7) -0.0058(6) -0.0130(6) 0.0070(6)
C53 0.0317(8) 0.0377(9) 0.0369(8) -0.0096(7) -0.0038(6) -0.0006(7)
C52 0.0332(8) 0.0550(11) 0.0450(9) -0.0174(8) 0.0010(7) -0.0083(8)
C51 0.0298(8) 0.0711(13) 0.0478(10) -0.0243(9) -0.0047(7) 0.0005(8)
C50 0.0432(9) 0.0610(12) 0.0435(9) -0.0238(9) -0.0164(8) 0.0244(9)
C49 0.0504(10) 0.0391(10) 0.0374(8) -0.0064(7) -0.0209(7) 0.0143(8)
C1 0.0322(7) 0.0239(7) 0.0239(6) 0.0020(5) -0.0053(5) 0.0026(6)
C2 0.0303(7) 0.0278(8) 0.0305(7) 0.0039(6) -0.0053(6) 0.0004(6)
C3 0.0342(8) 0.0328(8) 0.0321(7) 0.0095(6) 0.0023(6) 0.0035(6)
C4 0.0414(8) 0.0383(9) 0.0238(7) 0.0037(6) -0.0025(6) 0.0089(7)
C5 0.0381(8) 0.0326(8) 0.0263(7) -0.0005(6) -0.0083(6) 0.0024(7)
C6 0.0338(7) 0.0256(8) 0.0266(7) 0.0004(6) -0.0056(6) 0.0012(6)
C7 0.0427(8) 0.0270(8) 0.0217(6) -0.0028(6) -0.0109(6) -0.0060(6)
C8 0.0388(8) 0.0258(8) 0.0243(6) -0.0029(6) -0.0090(6) -0.0072(6)
C13 0.0510(9) 0.0263(8) 0.0298(7) 0.0005(6) -0.0056(7) -0.0058(7)
C12 0.0503(10) 0.0334(9) 0.0377(8) 0.0018(7) 0.0036(7) -0.0101(7)
C11 0.0417(9) 0.0385(9) 0.0382(8) -0.0035(7) -0.0022(7) -0.0048(7)
C10 0.0415(9) 0.0329(9) 0.0347(8) 0.0012(7) -0.0098(6) -0.0029(7)
C9 0.0408(8) 0.0304(8) 0.0290(7) 0.0024(6) -0.0085(6) -0.0094(7)
N1 0.0312(6) 0.0261(6) 0.0231(5) 0.0033(5) -0.0067(5) -0.0047(5)
N47 0.0519(8) 0.0286(7) 0.0408(7) 0.0008(6) -0.0072(7) -0.0017(6)
N7 0.0455(8) 0.0278(7) 0.0333(7) -0.0019(5) -0.0087(6) -0.0017(6)
N27 0.0714(10) 0.0322(8) 0.0284(7) -0.0007(6) -0.0124(7) 0.0074(7)

loop_
_atom_type_symbol
_atom_type_description
_atom_type_scat_dispersion_real
_atom_type_scat_dispersion_imag
_atom_type_scat_source
C C 0.0033 0.0016 'International Tables Vol C Tables 4.2.6.8 and 6.1.1.4'
H H 0.0000 0.0000 'International Tables Vol C Tables 4.2.6.8 and 6.1.1.4'
N N 0.0061 0.0033 'International Tables Vol C Tables 4.2.6.8 and 6.1.1.4'

loop_
_geom_angle_atom_site_label_1
_geom_angle_atom_site_label_2
_geom_angle_atom_site_label_3
_geom_angle
C22 C21 C26 119.49(13)
C22 C21 N1 120.15(12)
C26 C21 N1 120.36(12)
C23 C22 C21 121.06(13)
C23 C22 H22 119.5
C21 C22 H22 119.5
C22 C23 C24 119.72(13)
C22 C23 H23 120.1
C24 C23 H23 120.1
C23 C24 C25 119.57(14)
C23 C24 H24 120.2
C25 C24 H24 120.2
C24 C25 C26 121.70(13)
C24 C25 H25 119.2
C26 C25 H25 119.2
C25 C26 C21 118.43(13)
C25 C26 C27 117.95(12)
C21 C26 C27 123.52(12)
N27 C27 C28 118.14(13)
N27 C27 C26 122.71(13)
C28 C27 C26 119.01(12)
C29 C28 C33 118.80(13)
C29 C28 C27 122.51(12)
C33 C28 C27 118.68(12)
C32 C33 C28 120.37(14)
C32 C33 H33 119.8
C28 C33 H33 119.8
C31 C32 C33 120.24(15)
C31 C32 H32 119.9
C33 C32 H32 119.9
C30 C31 C32 120.26(14)
C30 C31 H31 119.9
C32 C31 H31 119.9
C31 C30 C29 119.60(14)
C31 C30 H30 120.2
C29 C30 H30 120.2
C28 C29 C30 120.72(13)
C28 C29 H29 119.6
C30 C29 H29 119.6
C42 C41 C46 119.32(12)
C42 C41 N1 119.43(12)
C46 C41 N1 121.25(12)
C43 C42 C41 121.23(14)
C43 C42 H42 119.4
C41 C42 H42 119.4
C44 C43 C42 119.91(13)
C44 C43 H43 120.0
C42 C43 H43 120.0
C43 C44 C45 119.37(13)
C43 C44 H44 120.3
C45 C44 H44 120.3
C44 C45 C46 121.90(14)
C44 C45 H45 119.0
C46 C45 H45 119.0
C45 C46 C41 118.17(13)
C45 C46 C47 118.54(13)
C41 C46 C47 123.21(12)
N47 C47 C48 118.60(14)
N47 C47 C46 123.36(14)
C48 C47 C46 117.98(12)
C53 C48 C49 118.48(14)
C53 C48 C47 121.90(13)
C49 C48 C47 119.61(14)
C52 C53 C48 120.59(15)
C52 C53 H53 119.7
C48 C53 H53 119.7
C51 C52 C53 120.34(17)
C51 C52 H52 119.8
C53 C52 H52 119.8
C52 C51 C50 119.75(16)
C52 C51 H51 120.1
C50 C51 H51 120.1
C51 C50 C49 120.50(15)
C51 C50 H50 119.8
C49 C50 H50 119.8
C50 C49 C48 120.32(16)
C50 C49 H49 119.8
C48 C49 H49 119.8
C2 C1 C6 118.72(12)
C2 C1 N1 120.64(12)
C6 C1 N1 120.61(12)
C1 C2 C3 121.17(13)
C1 C2 H2 119.4
C3 C2 H2 119.4
C4 C3 C2 120.46(13)
C4 C3 H3 119.8
C2 C3 H3 119.8
C5 C4 C3 118.76(13)
C5 C4 H4 120.6
C3 C4 H4 120.6
C4 C5 C6 121.91(13)
C4 C5 H5 119.0
C6 C5 H5 119.0
C5 C6 C1 118.92(13)
C5 C6 C7 118.37(12)
C1 C6 C7 122.59(11)
N7 C7 C8 119.48(13)
N7 C7 C6 121.19(13)
C8 C7 C6 119.32(12)
C9 C8 C13 118.23(14)
C9 C8 C7 121.17(13)
C13 C8 C7 120.57(13)
C12 C13 C8 120.74(14)
C12 C13 H13 119.6
C8 C13 H13 119.6
C13 C12 C11 120.39(14)
C13 C12 H12 119.8
C11 C12 H12 119.8
C10 C11 C12 119.60(15)
C10 C11 H11 120.2
C12 C11 H11 120.2
C11 C10 C9 120.16(14)
C11 C10 H10 119.9
C9 C10 H10 119.9
C10 C9 C8 120.87(14)
C10 C9 H9 119.6
C8 C9 H9 119.6
C21 N1 C41 116.12(10)
C21 N1 C1 118.22(10)
C41 N1 C1 118.90(10)
C47 N47 H47 111.5(11)
C7 N7 H7 109.4(10)
C27 N27 H27 111.1(12)

loop_
_geom_bond_atom_site_label_1
_geom_bond_atom_site_label_2
_geom_bond_distance
C21 C22 1.3931(19)
C21 C26 1.4037(18)
C21 N1 1.4322(17)
C22 C23 1.380(2)
C22 H22 0.9500
C23 C24 1.382(2)
C23 H23 0.9500
C24 C25 1.386(2)
C24 H24 0.9500
C25 C26 1.3874(19)
C25 H25 0.9500
C26 C27 1.5073(19)
C27 N27 1.2748(18)
C27 C28 1.4940(19)
C28 C29 1.3886(19)
C28 C33 1.3924(19)
C33 C32 1.381(2)
C33 H33 0.9500
C32 C31 1.379(2)
C32 H32 0.9500
C31 C30 1.378(2)
C31 H31 0.9500
C30 C29 1.3893(19)
C30 H30 0.9500
C29 H29 0.9500
C41 C42 1.3911(19)
C41 C46 1.4053(19)
C41 N1 1.4344(16)
C42 C43 1.3879(19)
C42 H42 0.9500
C43 C44 1.376(2)
C43 H43 0.9500
C44 C45 1.385(2)
C44 H44 0.9500
C45 C46 1.3987(19)
C45 H45 0.9500
C46 C47 1.5014(19)
C47 N47 1.2784(19)
C47 C48 1.488(2)
C48 C53 1.392(2)
C48 C49 1.397(2)
C53 C52 1.389(2)
C53 H53 0.9500
C52 C51 1.376(2)
C52 H52 0.9500
C51 C50 1.379(3)
C51 H51 0.9500
C50 C49 1.387(2)
C50 H50 0.9500
C49 H49 0.9500
C1 C2 1.3880(18)
C1 C6 1.4121(18)
C1 N1 1.4350(16)
C2 C3 1.3879(19)
C2 H2 0.9500
C3 C4 1.385(2)
C3 H3 0.9500
C4 C5 1.382(2)
C4 H4 0.9500
C5 C6 1.3944(18)
C5 H5 0.9500
C6 C7 1.4993(19)
C7 N7 1.2788(18)
C7 C8 1.489(2)
C8 C9 1.3946(19)
C8 C13 1.3953(19)
C13 C12 1.382(2)
C13 H13 0.9500
C12 C11 1.385(2)
C12 H12 0.9500
C11 C10 1.381(2)
C11 H11 0.9500
C10 C9 1.385(2)
C10 H10 0.9500
C9 H9 0.9500
N47 H47 0.909(17)
N7 H7 0.925(15)
N27 H27 0.919(19)

loop_
_geom_torsion_atom_site_label_1
_geom_torsion_atom_site_label_2
_geom_torsion_atom_site_label_3
_geom_torsion_atom_site_label_4
_geom_torsion
C26 C21 C22 C23 -2.03(19)
N1 C21 C22 C23 178.15(12)
C21 C22 C23 C24 1.0(2)
C22 C23 C24 C25 0.6(2)
C23 C24 C25 C26 -1.3(2)
C24 C25 C26 C21 0.3(2)
C24 C25 C26 C27 -176.31(12)
C22 C21 C26 C25 1.35(19)
N1 C21 C26 C25 -178.83(12)
C22 C21 C26 C27 177.76(12)
N1 C21 C26 C27 -2.42(19)
C25 C26 C27 N27 96.81(17)
C21 C26 C27 N27 -79.61(19)
C25 C26 C27 C28 -78.73(16)
C21 C26 C27 C28 104.85(15)
N27 C27 C28 C29 -173.45(14)
C26 C27 C28 C29 2.29(19)
N27 C27 C28 C33 5.40(19)
C26 C27 C28 C33 -178.86(12)
C29 C28 C33 C32 0.4(2)
C27 C28 C33 C32 -178.49(14)
C28 C33 C32 C31 0.3(2)
C33 C32 C31 C30 -0.5(3)
C32 C31 C30 C29 0.0(2)
C33 C28 C29 C30 -0.9(2)
C27 C28 C29 C30 177.98(13)
C31 C30 C29 C28 0.7(2)
C46 C41 C42 C43 -1.6(2)
N1 C41 C42 C43 178.66(12)
C41 C42 C43 C44 2.2(2)
C42 C43 C44 C45 -0.1(2)
C43 C44 C45 C46 -2.6(2)
C44 C45 C46 C41 3.3(2)
C44 C45 C46 C47 -173.68(13)
C42 C41 C46 C45 -1.13(19)
N1 C41 C46 C45 178.64(12)
C42 C41 C46 C47 175.66(12)
N1 C41 C46 C47 -4.57(19)
C45 C46 C47 N47 129.09(15)
C41 C46 C47 N47 -47.7(2)
C45 C46 C47 C48 -47.89(17)
C41 C46 C47 C48 135.33(14)
N47 C47 C48 C53 152.72(14)
C46 C47 C48 C53 -30.14(19)
N47 C47 C48 C49 -26.14(19)
C46 C47 C48 C49 150.99(12)
C49 C48 C53 C52 1.6(2)
C47 C48 C53 C52 -177.28(13)
C48 C53 C52 C51 -1.6(2)
C53 C52 C51 C50 0.2(2)
C52 C51 C50 C49 1.2(2)
C51 C50 C49 C48 -1.2(2)
C53 C48 C49 C50 -0.2(2)
C47 C48 C49 C50 178.71(13)
C6 C1 C2 C3 -2.6(2)
N1 C1 C2 C3 175.52(13)
C1 C2 C3 C4 1.5(2)
C2 C3 C4 C5 0.5(2)
C3 C4 C5 C6 -1.4(2)
C4 C5 C6 C1 0.3(2)
C4 C5 C6 C7 -175.76(13)
C2 C1 C6 C5 1.6(2)
N1 C1 C6 C5 -176.47(12)
C2 C1 C6 C7 177.58(13)
N1 C1 C6 C7 -0.5(2)
C5 C6 C7 N7 98.11(16)
C1 C6 C7 N7 -77.84(18)
C5 C6 C7 C8 -81.15(16)
C1 C6 C7 C8 102.90(15)
N7 C7 C8 C9 -163.53(13)
C6 C7 C8 C9 15.74(18)
N7 C7 C8 C13 18.73(19)
C6 C7 C8 C13 -162.00(12)
C9 C8 C13 C12 -0.2(2)
C7 C8 C13 C12 177.64(13)
C8 C13 C12 C11 0.8(2)
C13 C12 C11 C10 -0.5(2)
C12 C11 C10 C9 -0.5(2)
C11 C10 C9 C8 1.2(2)
C13 C8 C9 C10 -0.8(2)
C7 C8 C9 C10 -178.63(12)
C22 C21 N1 C41 109.59(13)
C26 C21 N1 C41 -70.23(16)
C22 C21 N1 C1 -41.33(17)
C26 C21 N1 C1 138.86(12)
C42 C41 N1 C21 -28.13(17)
C46 C41 N1 C21 152.11(12)
C42 C41 N1 C1 122.59(13)
C46 C41 N1 C1 -57.18(17)
C2 C1 N1 C21 130.24(13)
C6 C1 N1 C21 -51.68(17)
C2 C1 N1 C41 -19.86(18)
C6 C1 N1 C41 158.22(12)
